data_2228762
loop_
_publ_author_name
'Wang, Wei'
'Tang, Shi-gui'
'Guo, Cheng'
'Luan, Chang-jun'
'Du, Ren-jun'

_publ_section_title
;
 2-Amino-4-(2-fluorophenyl)-5,6-dihydrobenzo[<i>h</i>]quinoline-3-carbonitrile
;
_journal_coeditor_code IM2252
_journal_issue 1
_journal_name_full 'Acta Crystallographica Section E'
_journal_page_first o96
_journal_paper_doi 10.1107/S1600536810050695
_journal_volume 67
_journal_year 2011
_chemical_formula_iupac 'C20 H14 F N3'
_chemical_formula_moiety 'C20 H14 F N3'
_chemical_formula_sum 'C20 H14 F N3'
_chemical_formula_weight 315.34
_chemical_melting_point 438.15
_chemical_name_systematic
;
2-Amino-4-(2-fluorophenyl)-5,6-dihydrobenzo[<i>h</i>]quinoline-3-carbonitrile
;
_space_group_IT_number 19
_symmetry_cell_setting orthorhombic
_symmetry_space_group_name_Hall 'P 2ac 2ab'
_symmetry_space_group_name_H-M 'P 21 21 21'
_atom_sites_solution_hydrogens geom
_atom_sites_solution_primary direct
_atom_sites_solution_secondary difmap
_audit_creation_method SHELXL-97
_cell_angle_alpha 90.00
_cell_angle_beta 90.00
_cell_angle_gamma 90.00
_cell_formula_units_Z 4
_cell_length_a 6.9690(14)
_cell_length_b 12.716(3)
_cell_length_c 17.379(4)
_cell_measurement_reflns_used 25
_cell_measurement_temperature 293(2)
_cell_measurement_theta_max 13
_cell_measurement_theta_min 9
_cell_volume 1540.1(6)
_computing_cell_refinement 'CAD-4 EXPRESS (Enraf--Nonius, 1994)'
_computing_data_collection 'CAD-4 EXPRESS (Enraf--Nonius, 1994)'
_computing_data_reduction 'XCAD4 (Harms & Wocadlo,1995)'
_computing_molecular_graphics 'SHELXTL (Sheldrick, 2008)'
_computing_publication_material 'SHELXTL (Sheldrick, 2008)'
_computing_structure_refinement 'SHELXL97 (Sheldrick, 2008)'
_computing_structure_solution 'SHELXS97 (Sheldrick, 2008)'
_diffrn_ambient_temperature 293(2)
_diffrn_measured_fraction_theta_full 0.999
_diffrn_measured_fraction_theta_max 0.999
_diffrn_measurement_device_type 'Enraf--Nonius CAD-4'
_diffrn_measurement_method \w/2\q
_diffrn_radiation_monochromator graphite
_diffrn_radiation_source 'fine-focus sealed tube'
_diffrn_radiation_type MoK\a
_diffrn_radiation_wavelength 0.71073
_diffrn_reflns_av_R_equivalents 0.0315
_diffrn_reflns_av_sigmaI/netI 0.0370
_diffrn_reflns_limit_h_max 8
_diffrn_reflns_limit_h_min 0
_diffrn_reflns_limit_k_max 15
_diffrn_reflns_limit_k_min 0
_diffrn_reflns_limit_l_max 20
_diffrn_reflns_limit_l_min 0
_diffrn_reflns_number 1641
_diffrn_reflns_theta_full 25.30
_diffrn_reflns_theta_max 25.30
_diffrn_reflns_theta_min 1.98
_diffrn_standards_decay_% 1
_diffrn_standards_interval_count 200
_diffrn_standards_interval_time 120
_diffrn_standards_number 3
_exptl_absorpt_coefficient_mu 0.091
_exptl_absorpt_correction_T_max 0.9821
_exptl_absorpt_correction_T_min 0.9733
_exptl_absorpt_correction_type psi-scan
_exptl_absorpt_process_details '(North et al., 1998)'
_exptl_crystal_colour yellow
_exptl_crystal_density_diffrn 1.360
_exptl_crystal_density_method 'not measured'
_exptl_crystal_description block
_exptl_crystal_F_000 656
_exptl_crystal_size_max 0.30
_exptl_crystal_size_mid 0.20
_exptl_crystal_size_min 0.20
_refine_diff_density_max 0.189
_refine_diff_density_min -0.170
_refine_ls_extinction_method none
_refine_ls_goodness_of_fit_ref 1.020
_refine_ls_hydrogen_treatment constr
_refine_ls_matrix_type full
_refine_ls_number_parameters 226
_refine_ls_number_reflns 1641
_refine_ls_number_restraints 12
_refine_ls_restrained_S_all 1.041
_refine_ls_R_factor_all 0.0687
_refine_ls_R_factor_gt 0.0516
_refine_ls_shift/su_max 0.000
_refine_ls_shift/su_mean 0.000
_refine_ls_structure_factor_coef Fsqd
_refine_ls_weighting_details 'calc w=1/[\s^2^(Fo^2^)+(0.1090P)^2^+0.0000P] where P=(Fo^2^+2Fc^2^)/3'
_refine_ls_weighting_scheme calc
_refine_ls_wR_factor_gt 0.1478
_refine_ls_wR_factor_ref 0.1609
_reflns_number_gt 1231
_reflns_number_total 1641
_reflns_threshold_expression I>2sigma(I)
_cod_data_source_file im2252.cif
_cod_data_source_block I
_cod_original_cell_volume 1540.1(5)
_cod_database_code 2228762
_cod_database_fobs_code 2228762

loop_
_symmetry_equiv_pos_as_xyz
'x, y, z'
'-x+1/2, -y, z+1/2'
'-x, y+1/2, -z+1/2'
'x+1/2, -y+1/2, -z'

loop_
_atom_site_type_symbol
_atom_site_label
_atom_site_fract_x
_atom_site_fract_y
_atom_site_fract_z
_atom_site_U_iso_or_equiv
_atom_site_adp_type
_atom_site_calc_flag
_atom_site_refinement_flags
_atom_site_occupancy
_atom_site_disorder_assembly
_atom_site_disorder_group
C C1 0.9531(6) 0.0831(3) 0.49848(19) 0.0426(9) Uani d . 1 . .
N N1 0.9958(5) 0.2550(2) 0.55568(16) 0.0401(8) Uani d . 1 . .
N N2 1.0177(6) 0.2774(2) 0.68616(17) 0.0522(9) Uani d . 1 . .
H H2A 1.0349 0.3435 0.6784 0.063 Uiso calc R 1 . .
H H2B 1.0166 0.2530 0.7323 0.063 Uiso calc R 1 . .
N N3 0.9601(7) 0.0234(3) 0.77208(18) 0.0676(12) Uani d . 1 . .
C C2 0.9338(9) 0.0206(3) 0.4259(2) 0.0649(13) Uani d U 1 . .
H H2C 0.8013 0.0217 0.4089 0.078 Uiso calc R 1 . .
H H2D 0.9695 -0.0519 0.4356 0.078 Uiso calc R 1 . .
C C3 1.0620(9) 0.0662(3) 0.3634(2) 0.0734(16) Uani d U 1 . .
H H3A 1.1955 0.0561 0.3773 0.088 Uiso calc R 1 . .
H H3B 1.0389 0.0294 0.3154 0.088 Uiso calc R 1 . .
C C4 1.0233(7) 0.1807(3) 0.3527(2) 0.0518(11) Uani d . 1 . .
C C5 1.0325(8) 0.2273(3) 0.2808(2) 0.0642(13) Uani d . 1 . .
H H5A 1.0595 0.1862 0.2378 0.077 Uiso d R 1 . .
C C6 1.0010(7) 0.3334(3) 0.2722(2) 0.0590(11) Uani d . 1 . .
H H6A 1.0047 0.3636 0.2235 0.071 Uiso calc R 1 . .
C C7 0.9642(7) 0.3947(3) 0.3356(2) 0.0557(11) Uani d . 1 . .
H H7A 0.9440 0.4666 0.3299 0.067 Uiso calc R 1 . .
C C8 0.9571(6) 0.3495(3) 0.4076(2) 0.0449(9) Uani d . 1 . .
H H8A 0.9324 0.3914 0.4503 0.054 Uiso calc R 1 . .
C C9 0.9862(6) 0.2430(3) 0.41728(19) 0.0407(9) Uani d . 1 . .
C C10 0.9766(5) 0.1922(3) 0.49386(19) 0.0390(8) Uani d . 1 . .
C C11 0.9925(6) 0.2118(3) 0.62584(19) 0.0382(8) Uani d . 1 . .
C C12 0.9689(6) 0.1031(3) 0.63549(19) 0.0382(8) Uani d . 1 . .
C C13 0.9470(6) 0.0380(3) 0.5712(2) 0.0398(9) Uani d . 1 . .
C C14 0.9174(6) -0.0773(3) 0.5810(2) 0.0446(10) Uani d . 1 A .
C C15 0.7404(8) -0.1240(4) 0.5688(3) 0.0615(12) Uani d . 1 . .
H H15 0.6394 -0.0781 0.5591 0.074 Uiso d PR 0.80 A .
C C16 0.7092(9) -0.2297(4) 0.5788(3) 0.0739(16) Uani d . 1 A .
H H16A 0.5881 -0.2583 0.5705 0.089 Uiso calc R 1 . .
C C17 0.8575(10) -0.2917(4) 0.6009(2) 0.0757(17) Uani d . 1 . .
H H17A 0.8376 -0.3633 0.6084 0.091 Uiso calc R 1 A .
C C18 1.0355(9) -0.2501(3) 0.6122(2) 0.0641(14) Uani d . 1 A .
H H18A 1.1378 -0.2934 0.6255 0.077 Uiso calc R 1 . .
C C19 1.0625(8) -0.1438(3) 0.6038(2) 0.0557(12) Uani d . 1 . .
H H19 1.1833 -0.1153 0.6130 0.067 Uiso d PR 0.20 A .
C C20 0.9635(7) 0.0585(3) 0.7116(2) 0.0479(10) Uani d . 1 . .
F F1 0.610(2) -0.0743(11) 0.5394(10) 0.083(4) Uani d P 0.21 A 1
F F1' 1.2344(6) -0.1074(3) 0.6101(3) 0.0917(13) Uani d P 0.80 A 2

loop_
_atom_site_aniso_label
_atom_site_aniso_U_11
_atom_site_aniso_U_22
_atom_site_aniso_U_33
_atom_site_aniso_U_12
_atom_site_aniso_U_13
_atom_site_aniso_U_23
C1 0.053(2) 0.0301(17) 0.0443(18) -0.0026(18) -0.0015(19) -0.0052(15)
N1 0.0467(19) 0.0329(14) 0.0408(15) -0.0002(15) 0.0006(15) -0.0022(13)
N2 0.077(3) 0.0393(16) 0.0398(16) -0.0077(19) 0.0009(17) -0.0049(13)
N3 0.115(3) 0.0460(18) 0.0422(18) -0.006(2) -0.004(2) 0.0062(15)
C2 0.115(4) 0.039(2) 0.0409(19) -0.004(3) -0.002(2) 0.0032(17)
C3 0.126(5) 0.043(2) 0.052(2) 0.006(3) 0.014(3) -0.003(2)
C4 0.076(3) 0.0390(19) 0.0403(19) 0.002(2) 0.004(2) 0.0021(16)
C5 0.099(4) 0.052(2) 0.041(2) -0.005(3) 0.008(3) -0.0039(19)
C6 0.076(3) 0.052(2) 0.050(2) -0.003(3) -0.001(2) 0.0174(19)
C7 0.064(3) 0.043(2) 0.061(2) 0.000(2) 0.003(2) 0.0166(19)
C8 0.049(2) 0.0356(19) 0.050(2) 0.0020(19) 0.003(2) 0.0013(16)
C9 0.045(2) 0.0386(18) 0.0385(18) 0.0020(19) 0.0000(17) 0.0019(15)
C10 0.044(2) 0.0339(18) 0.0386(17) -0.0025(18) 0.0015(18) 0.0023(15)
C11 0.042(2) 0.0331(16) 0.0397(17) -0.0027(17) 0.0033(17) -0.0017(15)
C12 0.041(2) 0.0346(17) 0.0391(17) -0.0020(17) 0.0015(18) 0.0003(15)
C13 0.050(2) 0.0295(17) 0.0399(17) -0.0002(18) -0.0013(19) -0.0017(14)
C14 0.066(3) 0.0326(19) 0.0353(19) -0.005(2) -0.0021(19) 0.0018(16)
C15 0.076(3) 0.047(2) 0.061(3) -0.007(2) -0.010(3) 0.003(2)
C16 0.100(4) 0.052(3) 0.069(3) -0.030(3) -0.013(3) 0.013(2)
C17 0.135(5) 0.040(2) 0.052(3) -0.022(3) -0.003(3) 0.011(2)
C18 0.102(4) 0.038(2) 0.052(2) 0.017(3) -0.001(3) 0.0077(19)
C19 0.079(3) 0.034(2) 0.054(2) 0.004(2) 0.000(2) 0.0033(18)
C20 0.067(3) 0.0336(17) 0.043(2) -0.002(2) -0.004(2) -0.0037(17)
F1 0.062(8) 0.058(8) 0.130(12) -0.007(7) -0.034(8) -0.002(8)
F1' 0.071(2) 0.056(2) 0.148(4) 0.002(2) -0.024(2) 0.010(2)

loop_
_atom_type_symbol
_atom_type_description
_atom_type_scat_dispersion_real
_atom_type_scat_dispersion_imag
_atom_type_scat_source
C C 0.0033 0.0016 'International Tables Vol C Tables 4.2.6.8 and 6.1.1.4'
H H 0.0000 0.0000 'International Tables Vol C Tables 4.2.6.8 and 6.1.1.4'
N N 0.0061 0.0033 'International Tables Vol C Tables 4.2.6.8 and 6.1.1.4'
F F 0.0171 0.0103 'International Tables Vol C Tables 4.2.6.8 and 6.1.1.4'

loop_
_geom_angle_atom_site_label_1
_geom_angle_atom_site_label_2
_geom_angle_atom_site_label_3
_geom_angle_site_symmetry_1
_geom_angle_site_symmetry_3
_geom_angle
_geom_angle_publ_flag
C13 C1 C10 . . 117.7(3) ?
C13 C1 C2 . . 123.0(3) ?
C10 C1 C2 . . 119.2(3) ?
C11 N1 C10 . . 118.9(3) ?
C11 N2 H2A . . 120.0 ?
C11 N2 H2B . . 120.0 ?
H2A N2 H2B . . 120.0 ?
C1 C2 C3 . . 110.3(4) ?
C1 C2 H2C . . 109.6 ?
C3 C2 H2C . . 109.6 ?
C1 C2 H2D . . 109.6 ?
C3 C2 H2D . . 109.6 ?
H2C C2 H2D . . 108.1 ?
C4 C3 C2 . . 110.7(4) ?
C4 C3 H3A . . 109.5 ?
C2 C3 H3A . . 109.5 ?
C4 C3 H3B . . 109.5 ?
C2 C3 H3B . . 109.5 ?
H3A C3 H3B . . 108.1 ?
C5 C4 C9 . . 119.4(3) ?
C5 C4 C3 . . 121.4(3) ?
C9 C4 C3 . . 119.1(3) ?
C6 C5 C4 . . 120.6(4) ?
C6 C5 H5A . . 119.8 ?
C4 C5 H5A . . 119.5 ?
C5 C6 C7 . . 120.1(3) ?
C5 C6 H6A . . 120.0 ?
C7 C6 H6A . . 120.0 ?
C6 C7 C8 . . 119.8(3) ?
C6 C7 H7A . . 120.1 ?
C8 C7 H7A . . 120.1 ?
C7 C8 C9 . . 121.0(3) ?
C7 C8 H8A . . 119.5 ?
C9 C8 H8A . . 119.5 ?
C8 C9 C4 . . 119.1(3) ?
C8 C9 C10 . . 122.1(3) ?
C4 C9 C10 . . 118.9(3) ?
N1 C10 C1 . . 123.6(3) ?
N1 C10 C9 . . 117.1(3) ?
C1 C10 C9 . . 119.3(3) ?
N1 C11 N2 . . 116.8(3) ?
N1 C11 C12 . . 121.1(3) ?
N2 C11 C12 . . 122.1(3) ?
C13 C12 C11 . . 120.1(3) ?
C13 C12 C20 . . 119.8(3) ?
C11 C12 C20 . . 120.1(3) ?
C1 C13 C12 . . 118.6(3) ?
C1 C13 C14 . . 120.9(3) ?
C12 C13 C14 . . 120.5(3) ?
C19 C14 C15 . . 115.8(4) ?
C19 C14 C13 . . 122.4(4) ?
C15 C14 C13 . . 121.8(4) ?
F1 C15 C16 . . 116.3(8) ?
F1 C15 C14 . . 120.3(8) ?
C16 C15 C14 . . 122.8(5) ?
C16 C15 H15 . . 121.2 ?
C14 C15 H15 . . 115.6 ?
C17 C16 C15 . . 119.0(6) ?
C17 C16 H16A . . 120.5 ?
C15 C16 H16A . . 120.5 ?
C16 C17 C18 . . 120.6(4) ?
C16 C17 H17A . . 119.7 ?
C18 C17 H17A . . 119.7 ?
C17 C18 C19 . . 119.4(5) ?
C17 C18 H18A . . 120.3 ?
C19 C18 H18A . . 120.3 ?
F1' C19 C18 . . 118.1(5) ?
F1' C19 C14 . . 119.2(4) ?
C18 C19 C14 . . 122.3(5) ?
C18 C19 H19 . . 119.3 ?
C14 C19 H19 . . 118.3 ?
N3 C20 C12 . . 179.6(5) ?

loop_
_geom_bond_atom_site_label_1
_geom_bond_atom_site_label_2
_geom_bond_site_symmetry_2
_geom_bond_distance
_geom_bond_publ_flag
C1 C13 . 1.389(5) ?
C1 C10 . 1.399(5) ?
C1 C2 . 1.496(5) ?
N1 C11 . 1.338(4) ?
N1 C10 . 1.345(4) ?
N2 C11 . 1.351(4) ?
N2 H2A . 0.8600 ?
N2 H2B . 0.8600 ?
N3 C20 . 1.143(4) ?
C2 C3 . 1.522(7) ?
C2 H2C . 0.9700 ?
C2 H2D . 0.9700 ?
C3 C4 . 1.492(6) ?
C3 H3A . 0.9700 ?
C3 H3B . 0.9700 ?
C4 C5 . 1.386(5) ?
C4 C9 . 1.397(5) ?
C5 C6 . 1.374(6) ?
C5 H5A . 0.9300 ?
C6 C7 . 1.374(6) ?
C6 H6A . 0.9300 ?
C7 C8 . 1.378(5) ?
C7 H7A . 0.9300 ?
C8 C9 . 1.380(5) ?
C8 H8A . 0.9300 ?
C9 C10 . 1.481(4) ?
C11 C12 . 1.401(5) ?
C12 C13 . 1.398(5) ?
C12 C20 . 1.439(5) ?
C13 C14 . 1.490(5) ?
C14 C19 . 1.376(6) ?
C14 C15 . 1.385(6) ?
C15 F1 . 1.217(14) ?
C15 C16 . 1.373(6) ?
C15 H15 . 0.9300 ?
C16 C17 . 1.356(8) ?
C16 H16A . 0.9300 ?
C17 C18 . 1.362(8) ?
C17 H17A . 0.9300 ?
C18 C19 . 1.373(6) ?
C18 H18A . 0.9300 ?
C19 F1' . 1.289(6) ?

loop_
_geom_hbond_atom_site_label_D
_geom_hbond_atom_site_label_H
_geom_hbond_atom_site_label_A
_geom_hbond_site_symmetry_A
_geom_hbond_distance_DH
_geom_hbond_distance_HA
_geom_hbond_distance_DA
_geom_hbond_angle_DHA
_geom_hbond_publ_flag
N2 H2A N3 3_756 0.86 2.45 3.215(5) 150 yes

loop_
_geom_torsion_atom_site_label_1
_geom_torsion_atom_site_label_2
_geom_torsion_atom_site_label_3
_geom_torsion_atom_site_label_4
_geom_torsion_site_symmetry_1
_geom_torsion_site_symmetry_2
_geom_torsion_site_symmetry_3
_geom_torsion_site_symmetry_4
_geom_torsion
_geom_torsion_publ_flag
C13 C1 C2 C3 . . . . -144.0(4) ?
C10 C1 C2 C3 . . . . 36.6(6) ?
C1 C2 C3 C4 . . . . -53.6(6) ?
C2 C3 C4 C5 . . . . -144.6(5) ?
C2 C3 C4 C9 . . . . 38.6(7) ?
C9 C4 C5 C6 . . . . -1.5(8) ?
C3 C4 C5 C6 . . . . -178.4(5) ?
C4 C5 C6 C7 . . . . 1.4(8) ?
C5 C6 C7 C8 . . . . -0.6(8) ?
C6 C7 C8 C9 . . . . -0.1(7) ?
C7 C8 C9 C4 . . . . 0.0(7) ?
C7 C8 C9 C10 . . . . -179.1(4) ?
C5 C4 C9 C8 . . . . 0.8(7) ?
C3 C4 C9 C8 . . . . 177.7(5) ?
C5 C4 C9 C10 . . . . 180.0(4) ?
C3 C4 C9 C10 . . . . -3.1(7) ?
C11 N1 C10 C1 . . . . 0.0(6) ?
C11 N1 C10 C9 . . . . -178.4(3) ?
C13 C1 C10 N1 . . . . 0.9(6) ?
C2 C1 C10 N1 . . . . -179.8(4) ?
C13 C1 C10 C9 . . . . 179.3(3) ?
C2 C1 C10 C9 . . . . -1.4(6) ?
C8 C9 C10 N1 . . . . -19.4(6) ?
C4 C9 C10 N1 . . . . 161.5(4) ?
C8 C9 C10 C1 . . . . 162.1(4) ?
C4 C9 C10 C1 . . . . -17.0(6) ?
C10 N1 C11 N2 . . . . 178.2(3) ?
C10 N1 C11 C12 . . . . -0.2(6) ?
N1 C11 C12 C13 . . . . -0.5(6) ?
N2 C11 C12 C13 . . . . -178.8(4) ?
N1 C11 C12 C20 . . . . -179.3(4) ?
N2 C11 C12 C20 . . . . 2.5(7) ?
C10 C1 C13 C12 . . . . -1.5(6) ?
C2 C1 C13 C12 . . . . 179.2(4) ?
C10 C1 C13 C14 . . . . 178.5(4) ?
C2 C1 C13 C14 . . . . -0.9(6) ?
C11 C12 C13 C1 . . . . 1.3(6) ?
C20 C12 C13 C1 . . . . -179.9(4) ?
C11 C12 C13 C14 . . . . -178.6(4) ?
C20 C12 C13 C14 . . . . 0.2(6) ?
C1 C13 C14 C19 . . . . 107.6(5) ?
C12 C13 C14 C19 . . . . -72.5(5) ?
C1 C13 C14 C15 . . . . -73.7(5) ?
C12 C13 C14 C15 . . . . 106.3(5) ?
C19 C14 C15 F1 . . . . -170.7(10) ?
C13 C14 C15 F1 . . . . 10.5(12) ?
C19 C14 C15 C16 . . . . 0.0(7) ?
C13 C14 C15 C16 . . . . -178.8(4) ?
F1 C15 C16 C17 . . . . 170.6(10) ?
C14 C15 C16 C17 . . . . -0.5(8) ?
C15 C16 C17 C18 . . . . -0.8(8) ?
C16 C17 C18 C19 . . . . 2.4(8) ?
C17 C18 C19 F1' . . . . -175.7(4) ?
C17 C18 C19 C14 . . . . -2.9(7) ?
C15 C14 C19 F1' . . . . 174.4(4) ?
C13 C14 C19 F1' . . . . -6.8(6) ?
C15 C14 C19 C18 . . . . 1.7(6) ?
C13 C14 C19 C18 . . . . -179.5(4) ?
